data_7702483
loop_
_publ_author_name
'Dey, Sandip'
'Jain, Vimal K.'
'Chaudhury, Satyajeet'
'Knoedler, Axel'
'Lissner, Falk'
'Kaim, Wolfgang'

_publ_section_title
;
 2-(Dimethylamino)ethaneselenolates of palladium(II): synthesis,
 structure, spectroscopy and transformation into palladium selenide
;
_journal_issue 5
_journal_name_full 'Journal of the Chemical Society, Dalton Transactions'
_journal_page_first 723
_journal_paper_doi 10.1039/b008310k
_journal_year 2001
_chemical_formula_sum 'C12 H30 Cl3 N3 Pd3 Se3'
_chemical_formula_weight 878.82
_chemical_name_common 'Tris[chloro 2(N,N-dimtehylamino)ethylselenato palladium(II)]'
_space_group_IT_number 14
_space_group_name_Hall '-P 2yab'
_space_group_name_H-M_alt 'P 1 21/a 1'
_atom_sites_solution_hydrogens geom
_atom_sites_solution_primary direct
_atom_sites_solution_secondary difmap
_audit_creation_method SHELXL-97
_cell_angle_alpha 90.00
_cell_angle_beta 95.899(5)
_cell_angle_gamma 90.00
_cell_formula_units_Z 4
_cell_length_a 10.7805(5)
_cell_length_b 13.1187(9)
_cell_length_c 16.6749(8)
_cell_measurement_temperature 293(2)
_cell_volume 2345.8(2)
_computing_structure_refinement 'SHELXL-97 (Sheldrick, 1997)'
_computing_structure_solution 'SHELXS-97 (Sheldrick, 1990)'
_diffrn_ambient_temperature 293(2)
_diffrn_measured_fraction_theta_full 0.984
_diffrn_measured_fraction_theta_max 0.984
_diffrn_radiation_monochromator graphite
_diffrn_radiation_source 'fine-focus sealed tube'
_diffrn_radiation_type MoK\a
_diffrn_radiation_wavelength 0.71073
_diffrn_reflns_av_R_equivalents 0.0639
_diffrn_reflns_av_sigmaI/netI 0.0503
_diffrn_reflns_limit_h_max 13
_diffrn_reflns_limit_h_min -14
_diffrn_reflns_limit_k_max 17
_diffrn_reflns_limit_k_min -17
_diffrn_reflns_limit_l_max 21
_diffrn_reflns_limit_l_min -21
_diffrn_reflns_number 22492
_diffrn_reflns_theta_full 28.02
_diffrn_reflns_theta_max 28.02
_diffrn_reflns_theta_min 2.45
_exptl_absorpt_coefficient_mu 7.274
_exptl_crystal_density_diffrn 2.488
_exptl_crystal_density_method 'not measured'
_exptl_crystal_F_000 1656
_refine_diff_density_max 1.216
_refine_diff_density_min -1.012
_refine_diff_density_rms 0.151
_refine_ls_extinction_coef 0.00211(15)
_refine_ls_extinction_expression Fc^*^=kFc[1+0.001xFc^2^\l^3^/sin(2\q)]^-1/4^
_refine_ls_extinction_method SHELXL
_refine_ls_goodness_of_fit_ref 0.884
_refine_ls_hydrogen_treatment mixed
_refine_ls_matrix_type full
_refine_ls_number_parameters 218
_refine_ls_number_reflns 5593
_refine_ls_number_restraints 0
_refine_ls_restrained_S_all 0.884
_refine_ls_R_factor_all 0.0520
_refine_ls_R_factor_gt 0.0357
_refine_ls_shift/su_max 0.001
_refine_ls_shift/su_mean 0.000
_refine_ls_structure_factor_coef Fsqd
_refine_ls_weighting_details 'calc w=1/[\s^2^(Fo^2^)+(0.0531P)^2^+0.0000P] where P=(Fo^2^+2Fc^2^)/3'
_refine_ls_weighting_scheme calc
_refine_ls_wR_factor_gt 0.0838
_refine_ls_wR_factor_ref 0.0883
_reflns_number_gt 3983
_reflns_number_total 5593
_reflns_threshold_expression >2sigma(I)
_cod_data_source_file b008310k.txt
_cod_data_source_block indien
_cod_database_code 7702483

loop_
_symmetry_equiv_pos_as_xyz
'x, y, z'
'-x+1/2, y+1/2, -z'
'-x, -y, -z'
'x-1/2, -y-1/2, z'

loop_
_atom_site_label
_atom_site_type_symbol
_atom_site_fract_x
_atom_site_fract_y
_atom_site_fract_z
_atom_site_U_iso_or_equiv
_atom_site_adp_type
_atom_site_occupancy
_atom_site_symmetry_multiplicity
_atom_site_calc_flag
_atom_site_refinement_flags
Pd1 Pd 0.10708(3) 0.95957(3) 0.85709(2) 0.03843(11) Uani 1 1 d .
Pd2 Pd 0.12545(3) 1.03272(3) 0.63622(2) 0.03585(11) Uani 1 1 d .
Pd3 Pd 0.40406(3) 1.00103(3) 0.76387(2) 0.03508(10) Uani 1 1 d .
Se3 Se 0.24869(5) 0.89432(4) 0.69711(3) 0.04083(14) Uani 1 1 d .
Se1 Se 0.24831(5) 1.09171(4) 0.83059(4) 0.04605(15) Uani 1 1 d .
Se2 Se -0.01510(5) 0.98857(5) 0.73069(3) 0.04428(15) Uani 1 1 d .
Cl2 Cl 0.26339(15) 1.07587(13) 0.53986(10) 0.0567(4) Uani 1 1 d .
Cl3 Cl 0.55569(13) 1.11778(12) 0.81848(9) 0.0526(3) Uani 1 1 d .
Cl1 Cl -0.03128(16) 0.82628(13) 0.87742(10) 0.0599(4) Uani 1 1 d .
N2 N 0.0039(4) 1.1574(3) 0.6025(3) 0.0394(10) Uani 1 1 d .
N3 N 0.5382(4) 0.9132(3) 0.7075(3) 0.0431(10) Uani 1 1 d .
N1 N 0.2184(5) 0.9327(4) 0.9683(3) 0.0526(12) Uani 1 1 d .
C5 C -0.0808(6) 1.1262(5) 0.7339(4) 0.0572(16) Uani 1 1 d .
H13A H -0.1557 1.1274 0.7615 0.069 Uiso 1 1 calc R
H13B H -0.0197 1.1715 0.7618 0.069 Uiso 1 1 calc R
C9 C 0.3591(5) 0.8392(5) 0.6202(4) 0.0547(15) Uani 1 1 d .
C10 C 0.4825(5) 0.8194(5) 0.6705(4) 0.0521(14) Uani 1 1 d .
H15A H 0.4692 0.7709 0.7127 0.063 Uiso 1 1 calc R
H15B H 0.5404 0.7891 0.6365 0.063 Uiso 1 1 calc R
C6 C -0.1095(5) 1.1581(5) 0.6472(4) 0.0529(15) Uani 1 1 d .
H16A H -0.1713 1.1123 0.6207 0.063 Uiso 1 1 calc R
H16B H -0.1448 1.2262 0.6453 0.063 Uiso 1 1 calc R
C12 C 0.5885(7) 0.9777(5) 0.6461(4) 0.0609(16) Uani 1 1 d .
H17A H 0.6244 1.0383 0.6712 0.073 Uiso 1 1 calc R
H17B H 0.5224 0.9962 0.6057 0.073 Uiso 1 1 calc R
H17C H 0.6514 0.9408 0.6215 0.073 Uiso 1 1 calc R
C8 C -0.0400(6) 1.1551(5) 0.5150(4) 0.0579(16) Uani 1 1 d .
H18A H -0.0862 1.0935 0.5026 0.069 Uiso 1 1 calc R
H18B H 0.0305 1.1574 0.4842 0.069 Uiso 1 1 calc R
H18C H -0.0928 1.2129 0.5016 0.069 Uiso 1 1 calc R
C11 C 0.6420(5) 0.8818(5) 0.7684(4) 0.0579(17) Uani 1 1 d .
H19A H 0.6096 0.8397 0.8086 0.070 Uiso 1 1 calc R
H19B H 0.6804 0.9413 0.7937 0.070 Uiso 1 1 calc R
H19C H 0.7028 0.8441 0.7424 0.070 Uiso 1 1 calc R
C7 C 0.0738(6) 1.2518(5) 0.6194(5) 0.0610(17) Uani 1 1 d .
H20A H 0.1030 1.2548 0.6757 0.073 Uiso 1 1 calc R
H20B H 0.0205 1.3091 0.6054 0.073 Uiso 1 1 calc R
H20C H 0.1437 1.2536 0.5881 0.073 Uiso 1 1 calc R
C1 C 0.3291(8) 1.0900(7) 0.9426(4) 0.087(3) Uani 1 1 d .
H39 H 0.3772 1.1442 0.9642 0.104 Uiso 1 1 calc R
C3 C 0.2821(10) 0.8368(8) 0.9621(5) 0.113(4) Uani 1 1 d .
H40A H 0.3302 0.8387 0.9168 0.136 Uiso 1 1 calc R
H40B H 0.2220 0.7827 0.9549 0.136 Uiso 1 1 calc R
H H 0.3365 0.8250 1.0105 0.136 Uiso 1 1 calc R
C4 C 0.1472(8) 0.9276(11) 1.0366(5) 0.123(5) Uani 1 1 d .
H41A H 0.1040 0.9909 1.0417 0.148 Uiso 1 1 calc R
H41B H 0.2022 0.9154 1.0847 0.148 Uiso 1 1 calc R
H41C H 0.0877 0.8731 1.0290 0.148 Uiso 1 1 calc R
C2 C 0.3115(16) 1.0116(11) 0.9824(9) 0.236(12) Uani 1 1 d .
H42 H 0.3670 1.0027 1.0284 0.283 Uiso 1 1 calc R

loop_
_atom_site_aniso_label
_atom_site_aniso_U_11
_atom_site_aniso_U_22
_atom_site_aniso_U_33
_atom_site_aniso_U_23
_atom_site_aniso_U_13
_atom_site_aniso_U_12
Pd1 0.03471(19) 0.0412(2) 0.0400(2) 0.00014(16) 0.00687(16) 0.00198(15)
Pd2 0.03251(18) 0.0398(2) 0.0349(2) -0.00187(15) 0.00193(15) -0.00215(15)
Pd3 0.03296(18) 0.0360(2) 0.0359(2) 0.00111(15) 0.00192(15) -0.00099(15)
Se3 0.0373(3) 0.0387(3) 0.0459(3) -0.0041(2) 0.0009(2) -0.0004(2)
Se1 0.0422(3) 0.0424(3) 0.0545(3) -0.0078(2) 0.0098(2) -0.0030(2)
Se2 0.0346(3) 0.0539(3) 0.0442(3) 0.0060(2) 0.0032(2) -0.0052(2)
Cl2 0.0538(8) 0.0648(9) 0.0545(9) 0.0053(7) 0.0200(7) -0.0007(7)
Cl3 0.0477(7) 0.0540(8) 0.0541(8) 0.0018(6) -0.0038(6) -0.0136(6)
Cl1 0.0625(9) 0.0600(9) 0.0599(9) 0.0037(7) 0.0186(8) -0.0165(7)
N2 0.037(2) 0.038(2) 0.041(2) 0.0007(18) -0.0043(19) 0.0003(17)
N3 0.043(2) 0.042(2) 0.044(2) -0.001(2) 0.008(2) 0.0026(19)
N1 0.047(3) 0.058(3) 0.052(3) 0.003(2) -0.001(2) 0.009(2)
C5 0.045(3) 0.072(4) 0.058(4) 0.008(3) 0.018(3) 0.017(3)
C9 0.048(3) 0.059(4) 0.056(4) -0.017(3) 0.000(3) 0.009(3)
C10 0.046(3) 0.048(3) 0.062(4) -0.011(3) 0.006(3) 0.010(2)
C6 0.033(3) 0.058(4) 0.067(4) 0.016(3) 0.005(3) 0.009(2)
C12 0.060(4) 0.067(4) 0.059(4) 0.003(3) 0.022(3) -0.003(3)
C8 0.062(4) 0.067(4) 0.042(3) 0.002(3) -0.006(3) 0.003(3)
C11 0.041(3) 0.060(4) 0.069(4) -0.004(3) -0.011(3) 0.014(3)
C7 0.050(3) 0.043(3) 0.088(5) -0.010(3) 0.000(3) -0.007(3)
C1 0.101(6) 0.116(7) 0.044(4) -0.030(4) 0.015(4) -0.056(5)
C3 0.131(8) 0.133(9) 0.073(5) 0.001(5) -0.004(5) 0.096(7)
C4 0.075(5) 0.256(15) 0.039(4) -0.023(6) 0.008(4) 0.050(7)
C2 0.294(19) 0.198(14) 0.171(12) 0.130(11) -0.193(14) -0.179(14)

loop_
_atom_type_symbol
_atom_type_description
_atom_type_scat_dispersion_real
_atom_type_scat_dispersion_imag
_atom_type_scat_source
Pd Pd -0.9988 1.0072 'International Tables Vol C Tables 4.2.6.8 and 6.1.1.4'
Cl Cl 0.1484 0.1585 'International Tables Vol C Tables 4.2.6.8 and 6.1.1.4'
Se Se -0.0929 2.2259 'International Tables Vol C Tables 4.2.6.8 and 6.1.1.4'
C C 0.0033 0.0016 'International Tables Vol C Tables 4.2.6.8 and 6.1.1.4'
H H 0.0000 0.0000 'International Tables Vol C Tables 4.2.6.8 and 6.1.1.4'
N N 0.0061 0.0033 'International Tables Vol C Tables 4.2.6.8 and 6.1.1.4'

loop_
_geom_angle_atom_site_label_1
_geom_angle_atom_site_label_2
_geom_angle_atom_site_label_3
_geom_angle
N1 Pd1 Cl1 93.46(16)
N1 Pd1 Se1 88.19(15)
Cl1 Pd1 Se1 177.41(5)
N1 Pd1 Se2 178.94(15)
Cl1 Pd1 Se2 86.86(5)
Se1 Pd1 Se2 91.45(2)
N2 Pd2 Se2 86.88(13)
N2 Pd2 Cl2 92.81(13)
Se2 Pd2 Cl2 178.98(5)
N2 Pd2 Se3 169.91(13)
Se2 Pd2 Se3 84.16(2)
Cl2 Pd2 Se3 96.23(4)
N3 Pd3 Cl3 92.66(13)
N3 Pd3 Se3 87.28(12)
Cl3 Pd3 Se3 174.15(4)
N3 Pd3 Se1 176.85(13)
Cl3 Pd3 Se1 89.39(5)
Se3 Pd3 Se1 90.92(2)
C9 Se3 Pd3 94.45(17)
C9 Se3 Pd2 110.18(19)
Pd3 Se3 Pd2 94.89(2)
C1 Se1 Pd1 92.6(2)
C1 Se1 Pd3 99.8(3)
Pd1 Se1 Pd3 102.41(2)
C5 Se2 Pd2 92.9(2)
C5 Se2 Pd1 107.0(2)
Pd2 Se2 Pd1 107.00(2)
C7 N2 C8 108.2(5)
C7 N2 C6 109.3(5)
C8 N2 C6 107.1(4)
C7 N2 Pd2 108.0(3)
C8 N2 Pd2 111.6(4)
C6 N2 Pd2 112.6(3)
C12 N3 C10 110.6(5)
C12 N3 C11 109.2(5)
C10 N3 C11 107.4(4)
C12 N3 Pd3 108.0(4)
C10 N3 Pd3 111.6(4)
C11 N3 Pd3 110.1(4)
C4 N1 C3 108.3(8)
C4 N1 C2 108.8(10)
C3 N1 C2 108.0(10)
C4 N1 Pd1 113.4(4)
C3 N1 Pd1 108.1(5)
C2 N1 Pd1 110.0(5)
C6 C5 Se2 105.8(5)
C10 C9 Se3 104.8(4)
N3 C10 C9 112.6(5)
N2 C6 C5 112.3(4)
C2 C1 Se1 115.8(6)
C1 C2 N1 130.2(8)

loop_
_geom_bond_atom_site_label_1
_geom_bond_atom_site_label_2
_geom_bond_distance
Pd1 N1 2.133(5)
Pd1 Cl1 2.3455(16)
Pd1 Se1 2.3783(7)
Pd1 Se2 2.3982(7)
Pd2 N2 2.135(4)
Pd2 Se2 2.3672(7)
Pd2 Cl2 2.3673(16)
Pd2 Se3 2.4115(6)
Pd3 N3 2.141(5)
Pd3 Cl3 2.3540(14)
Pd3 Se3 2.3709(6)
Pd3 Se1 2.4199(7)
Se3 C9 1.975(6)
Se1 C1 1.978(7)
Se2 C5 1.942(7)
N2 C7 1.462(7)
N2 C8 1.487(7)
N2 C6 1.496(7)
N3 C12 1.474(8)
N3 C10 1.476(7)
N3 C11 1.490(7)
N1 C4 1.439(10)
N1 C3 1.442(9)
N1 C2 1.444(11)
C5 C6 1.507(9)
C9 C10 1.520(8)
C1 C2 1.250(13)
